data_4020644
loop_
_publ_author_name
'Wanlong Jiang'
'Chen Chen'
'Dragan Marinkovic'
'Joe A. Tran'
'Caroline W. Chen'
'L. Melissa Arellano'
'Nicole S. White'
'Fabio C. Tucci'

_publ_section_title
;
 Practical Asymmetric Synthesis of \a-Branched
 2-Piperazinylbenzylamines by 1,2-Additions of Organometallic
 Reagents to N-tert-Butanesulfinyl Imines
;
_journal_name_full 'Journal of Organic Chemistry'
_journal_page_first 8924
_journal_page_last 8931
_journal_paper_doi 10.1021/jo051514p
_journal_volume 70
_journal_year 2005
_chemical_absolute_configuration ad
_chemical_formula_moiety 'C24 H40 F N3 O3 S'
_chemical_formula_sum 'C24 H40 F N3 O3 S'
_chemical_formula_weight 469.65
_space_group_IT_number 19
_space_group_name_Hall 'P 2ac 2ab'
_space_group_name_H-M_alt 'P 21 21 21'
_symmetry_cell_setting orthorhombic
_symmetry_space_group_name_Hall 'P 2ac 2ab'
_symmetry_space_group_name_H-M 'P 21 21 21'
_cell_angle_alpha 90.00
_cell_angle_beta 90.00
_cell_angle_gamma 90.00
_cell_formula_units_Z 8
_cell_length_a 9.548(5)
_cell_length_b 11.666(6)
_cell_length_c 47.61(2)
_cell_measurement_temperature 123(2)
_cell_volume 5303(4)
_diffrn_ambient_temperature 123(2)
_exptl_crystal_density_diffrn 1.176
_cod_depositor_comments
;
The following automatic conversions were performed:
'_symmetry_cell_setting' value 'Orthorhombic' changed to 'orthorhombic'
according to '/home/saulius/struct/CIF-dictionaries/cif_core.dic'
dictionary named 'cif_core.dic' version 2.4.1 from 2010-06-29.

Automatic conversion script
Id: cif_fix_enum 1527 2010-12-29 10:47:43Z saulius 
;
_cod_database_code 4020644

loop_
_symmetry_equiv_pos_as_xyz
'x, y, z'
'-x+1/2, -y, z+1/2'
'x+1/2, -y+1/2, -z'
'-x, y+1/2, -z+1/2'

loop_
_atom_site_label
_atom_site_type_symbol
_atom_site_fract_x
_atom_site_fract_y
_atom_site_fract_z
_atom_site_U_iso_or_equiv
_atom_site_adp_type
_atom_site_occupancy
_atom_site_symmetry_multiplicity
_atom_site_calc_flag
_atom_site_refinement_flags
_atom_site_disorder_assembly
_atom_site_disorder_group
F1 F 1.0272(7) 0.4960(5) 0.88488(14) 0.0376(19) Uani 1 1 d . . .
C2 C 0.9395(14) 0.4797(12) 0.9080(2) 0.040(4) Uani 1 1 d . . .
C3 C 0.9258(13) 0.5743(10) 0.9264(2) 0.035(4) Uani 1 1 d . . .
H3 H 0.9727 0.6448 0.9230 0.042 Uiso 1 1 calc R . .
C4 C 0.8397(13) 0.5583(10) 0.9497(2) 0.034(3) Uani 1 1 d . . .
H4 H 0.8250 0.6196 0.9625 0.041 Uiso 1 1 calc R . .
C5 C 0.7755(11) 0.4538(10) 0.9543(2) 0.026(3) Uani 1 1 d . . .
H5 H 0.7159 0.4452 0.9701 0.031 Uiso 1 1 calc R . .
C6 C 0.7959(13) 0.3595(11) 0.9362(2) 0.035(3) Uani 1 1 d . . .
C7 C 0.8732(12) 0.3747(10) 0.9119(2) 0.025(3) Uani 1 1 d . . .
N8 N 0.8846(9) 0.2822(8) 0.89234(18) 0.023(2) Uani 1 1 d . . .
C9 C 1.0256(12) 0.2350(9) 0.8902(2) 0.034(3) Uani 1 1 d . . .
H9A H 1.0637 0.2192 0.9091 0.041 Uiso 1 1 calc R . .
H9B H 1.0883 0.2902 0.8806 0.041 Uiso 1 1 calc R . .
C10 C 1.0159(11) 0.1215(9) 0.8729(2) 0.028(3) Uani 1 1 d . . .
H10A H 1.1105 0.0881 0.8705 0.033 Uiso 1 1 calc R . .
H10B H 0.9569 0.0652 0.8830 0.033 Uiso 1 1 calc R . .
N11 N 0.9536(10) 0.1462(8) 0.84483(19) 0.031(3) Uani 1 1 d . . .
C12 C 0.8158(12) 0.1973(9) 0.8476(2) 0.030(3) Uani 1 1 d . . .
H12A H 0.7521 0.1437 0.8574 0.036 Uiso 1 1 calc R . .
H12B H 0.7764 0.2132 0.8287 0.036 Uiso 1 1 calc R . .
C13 C 0.8281(13) 0.3114(9) 0.8646(2) 0.034(3) Uani 1 1 d . . .
H13A H 0.8914 0.3656 0.8549 0.041 Uiso 1 1 calc R . .
H13B H 0.7350 0.3479 0.8666 0.041 Uiso 1 1 calc R . .
C14 C 1.0414(15) 0.1611(12) 0.8220(3) 0.041(4) Uani 1 1 d . . .
O15 O 1.1654(9) 0.1359(7) 0.82173(16) 0.043(2) Uani 1 1 d . . .
O16 O 0.9658(8) 0.2043(6) 0.80049(15) 0.030(2) Uani 1 1 d . . .
C17 C 1.0294(16) 0.2201(12) 0.7728(3) 0.052(4) Uani 1 1 d . . .
C18 C 1.0693(16) 0.1067(11) 0.7597(3) 0.096(7) Uani 1 1 d . . .
H18A H 1.1539 0.0771 0.7689 0.143 Uiso 1 1 calc R . .
H18B H 1.0874 0.1176 0.7397 0.143 Uiso 1 1 calc R . .
H18C H 0.9926 0.0519 0.7622 0.143 Uiso 1 1 calc R . .
C19 C 1.1496(15) 0.3057(14) 0.7747(3) 0.106(7) Uani 1 1 d . . .
H19A H 1.1150 0.3781 0.7825 0.159 Uiso 1 1 calc R . .
H19B H 1.1878 0.3193 0.7559 0.159 Uiso 1 1 calc R . .
H19C H 1.2232 0.2749 0.7869 0.159 Uiso 1 1 calc R . .
C20 C 0.9140(13) 0.2758(11) 0.7559(2) 0.063(5) Uani 1 1 d . . .
H20A H 0.8308 0.2265 0.7561 0.094 Uiso 1 1 calc R . .
H20B H 0.9456 0.2864 0.7365 0.094 Uiso 1 1 calc R . .
H20C H 0.8907 0.3504 0.7641 0.094 Uiso 1 1 calc R . .
C21 C 0.7262(12) 0.2466(10) 0.9413(2) 0.030(3) Uani 1 1 d . . .
H21 H 0.7899 0.1853 0.9341 0.036 Uiso 1 1 calc R . .
C22 C 0.5885(10) 0.2367(9) 0.9256(2) 0.024(3) Uani 1 1 d . . .
H22A H 0.5227 0.2934 0.9336 0.029 Uiso 1 1 calc R . .
H22B H 0.6055 0.2589 0.9058 0.029 Uiso 1 1 calc R . .
C23 C 0.5175(11) 0.1219(9) 0.9256(2) 0.028(3) Uani 1 1 d . . .
H23 H 0.4814 0.1069 0.9450 0.034 Uiso 1 1 calc R . .
C24 C 0.6214(12) 0.0237(9) 0.9177(2) 0.040(4) Uani 1 1 d . . .
H24A H 0.6663 0.0414 0.8997 0.061 Uiso 1 1 calc R . .
H24B H 0.5699 -0.0488 0.9161 0.061 Uiso 1 1 calc R . .
H24C H 0.6930 0.0166 0.9323 0.061 Uiso 1 1 calc R . .
C25 C 0.3925(11) 0.1223(10) 0.9053(2) 0.038(4) Uani 1 1 d . . .
H25A H 0.3257 0.1817 0.9110 0.057 Uiso 1 1 calc R . .
H25B H 0.3464 0.0473 0.9058 0.057 Uiso 1 1 calc R . .
H25C H 0.4256 0.1382 0.8862 0.057 Uiso 1 1 calc R . .
N26 N 0.6979(9) 0.2222(7) 0.97137(17) 0.029(3) Uani 1 1 d . . .
H26 H 0.6178 0.2399 0.9794 0.035 Uiso 1 1 calc R . .
S27 S 0.8310(3) 0.1573(3) 0.98935(6) 0.0327(9) Uani 1 1 d . . .
O28 O 0.9178(8) 0.2415(6) 1.00687(15) 0.040(2) Uani 1 1 d . . .
C29 C 0.7264(13) 0.0809(10) 1.0168(2) 0.030(3) Uani 1 1 d . . .
C30 C 0.8347(11) 0.0009(9) 1.0294(2) 0.031(3) Uani 1 1 d . . .
H30A H 0.7923 -0.0428 1.0448 0.047 Uiso 1 1 calc R . .
H30B H 0.9136 0.0458 1.0366 0.047 Uiso 1 1 calc R . .
H30C H 0.8682 -0.0521 1.0149 0.047 Uiso 1 1 calc R . .
C31 C 0.6598(12) 0.1647(9) 1.0378(2) 0.031(3) Uani 1 1 d . . .
H31A H 0.5875 0.2099 1.0283 0.046 Uiso 1 1 calc R . .
H31B H 0.7320 0.2161 1.0452 0.046 Uiso 1 1 calc R . .
H31C H 0.6175 0.1215 1.0533 0.046 Uiso 1 1 calc R . .
C32 C 0.6118(11) 0.0113(9) 1.0012(2) 0.032(3) Uani 1 1 d . . .
H32A H 0.5844 -0.0548 1.0126 0.048 Uiso 1 1 calc R . .
H32B H 0.6489 -0.0154 0.9831 0.048 Uiso 1 1 calc R . .
H32C H 0.5300 0.0602 0.9979 0.048 Uiso 1 1 calc R . .
F33 F 1.3382(8) 0.4084(5) 0.87555(14) 0.0422(19) Uani 1 1 d . . .
C34 C 1.4322(13) 0.4179(10) 0.8532(3) 0.036(4) Uani 1 1 d . . .
C35 C 1.4366(13) 0.3286(11) 0.8342(2) 0.039(4) Uani 1 1 d . . .
H35 H 1.3803 0.2622 0.8367 0.047 Uiso 1 1 calc R . .
C36 C 1.5234(13) 0.3391(10) 0.8121(3) 0.039(4) Uani 1 1 d . . .
H36 H 1.5277 0.2797 0.7985 0.047 Uiso 1 1 calc R . .
C37 C 1.6110(14) 0.4405(11) 0.8089(3) 0.044(4) Uani 1 1 d . . .
H37 H 1.6768 0.4457 0.7940 0.053 Uiso 1 1 calc R . .
C38 C 1.5965(12) 0.5282(10) 0.8278(3) 0.030(3) Uani 1 1 d . . .
C39 C 1.5064(13) 0.5193(10) 0.8513(3) 0.034(3) Uiso 1 1 d . . .
N40 N 1.4941(9) 0.6161(7) 0.87035(18) 0.025(3) Uani 1 1 d . . .
C41 C 1.3497(12) 0.6611(10) 0.8715(2) 0.035(3) Uani 1 1 d . . .
H41A H 1.2871 0.6051 0.8808 0.042 Uiso 1 1 calc R . .
H41B H 1.3142 0.6753 0.8523 0.042 Uiso 1 1 calc R . .
C42 C 1.3538(12) 0.7732(9) 0.8882(2) 0.032(3) Uani 1 1 d . . .
H42A H 1.4169 0.8287 0.8789 0.038 Uiso 1 1 calc R . .
H42B H 1.2588 0.8072 0.8891 0.038 Uiso 1 1 calc R . .
N43 N 1.4029(10) 0.7498(8) 0.91594(19) 0.031(3) Uani 1 1 d . . .
C44 C 1.5465(11) 0.6915(10) 0.9173(3) 0.044(4) Uani 1 1 d . . .
H44A H 1.6201 0.7435 0.9102 0.053 Uiso 1 1 calc R . .
H44B H 1.5694 0.6707 0.9370 0.053 Uiso 1 1 calc R . .
C45 C 1.5374(13) 0.5860(9) 0.8995(2) 0.028(3) Uani 1 1 d . . .
H45A H 1.6298 0.5474 0.8990 0.033 Uiso 1 1 calc R . .
H45B H 1.4687 0.5321 0.9077 0.033 Uiso 1 1 calc R . .
C46 C 1.3510(14) 0.7949(10) 0.9407(3) 0.034(3) Uani 1 1 d . . .
O47 O 1.4042(8) 0.7928(6) 0.96325(16) 0.034(2) Uani 1 1 d . . .
O48 O 1.2210(8) 0.8361(7) 0.93507(16) 0.033(2) Uani 1 1 d . . .
C49 C 1.1374(13) 0.8902(10) 0.9581(3) 0.037(4) Uani 1 1 d . . .
C50 C 1.2037(12) 0.9944(9) 0.9697(2) 0.043(4) Uani 1 1 d . . .
H50A H 1.2832 0.9725 0.9816 0.064 Uiso 1 1 calc R . .
H50B H 1.1352 1.0368 0.9809 0.064 Uiso 1 1 calc R . .
H50C H 1.2369 1.0429 0.9542 0.064 Uiso 1 1 calc R . .
C51 C 1.1111(12) 0.8012(9) 0.9805(2) 0.041(4) Uiso 1 1 d . . .
H51A H 1.0734 0.7316 0.9718 0.062 Uiso 1 1 calc R . .
H51B H 1.0436 0.8311 0.9942 0.062 Uiso 1 1 calc R . .
H51C H 1.1993 0.7831 0.9901 0.062 Uiso 1 1 calc R . .
C52 C 1.0020(11) 0.9209(9) 0.9417(2) 0.043(4) Uani 1 1 d . . .
H52A H 1.0252 0.9725 0.9261 0.064 Uiso 1 1 calc R . .
H52B H 0.9357 0.9589 0.9544 0.064 Uiso 1 1 calc R . .
H52C H 0.9596 0.8507 0.9342 0.064 Uiso 1 1 calc R . .
C53 C 1.6914(12) 0.6363(11) 0.8228(3) 0.040(4) Uani 1 1 d . . .
H53 H 1.7393 0.6264 0.8043 0.048 Uiso 1 1 calc R . .
C54 C 1.8068(12) 0.6548(11) 0.8455(2) 0.039(4) Uani 1 1 d . . .
H54A H 1.8460 0.5797 0.8511 0.047 Uiso 1 1 calc R . .
H54B H 1.7645 0.6906 0.8623 0.047 Uiso 1 1 calc R . .
C55 C 1.9278(15) 0.7335(14) 0.8342(4) 0.087(6) Uani 1 1 d . . .
H55 H 1.8911 0.7894 0.8201 0.104 Uiso 1 1 calc R . .
C56 C 2.0350(15) 0.6465(17) 0.8200(3) 0.129(8) Uani 1 1 d . . .
H56A H 2.1003 0.6890 0.8080 0.194 Uiso 1 1 calc R . .
H56B H 1.9832 0.5909 0.8085 0.194 Uiso 1 1 calc R . .
H56C H 2.0874 0.6059 0.8346 0.194 Uiso 1 1 calc R . .
C57 C 1.9963(14) 0.7957(10) 0.8586(3) 0.069(5) Uani 1 1 d . . .
H57A H 1.9241 0.8336 0.8699 0.104 Uiso 1 1 calc R . .
H57B H 2.0618 0.8533 0.8514 0.104 Uiso 1 1 calc R . .
H57C H 2.0473 0.7405 0.8703 0.104 Uiso 1 1 calc R . .
N58 N 1.6082(10) 0.7426(7) 0.82148(18) 0.036(3) Uani 1 1 d . . .
H58 H 1.5960 0.7871 0.8362 0.043 Uiso 1 1 calc R . .
S59 S 1.5379(4) 0.7735(3) 0.78981(8) 0.0559(12) Uani 1 1 d . . .
O60 O 1.3846(11) 0.7278(9) 0.7902(3) 0.146(6) Uani 1 1 d . . .
C61 C 1.5143(15) 0.9284(9) 0.7948(3) 0.042(4) Uani 1 1 d . . .
C62 C 1.4291(18) 0.9563(14) 0.8202(3) 0.147(10) Uani 1 1 d . . .
H62A H 1.4045 1.0378 0.8199 0.221 Uiso 1 1 calc R . .
H62B H 1.4835 0.9393 0.8371 0.221 Uiso 1 1 calc R . .
H62C H 1.3434 0.9101 0.8201 0.221 Uiso 1 1 calc R . .
C63 C 1.6630(16) 0.9797(11) 0.7961(3) 0.084(6) Uani 1 1 d . . .
H63A H 1.6604 1.0595 0.7897 0.126 Uiso 1 1 calc R . .
H63B H 1.7256 0.9354 0.7839 0.126 Uiso 1 1 calc R . .
H63C H 1.6975 0.9768 0.8154 0.126 Uiso 1 1 calc R . .
C64 C 1.4518(14) 0.9678(10) 0.7661(3) 0.072(5) Uani 1 1 d . . .
H64A H 1.3572 0.9364 0.7639 0.108 Uiso 1 1 calc R . .
H64B H 1.5113 0.9401 0.7507 0.108 Uiso 1 1 calc R . .
H64C H 1.4476 1.0517 0.7655 0.108 Uiso 1 1 calc R . .

loop_
_atom_site_aniso_label
_atom_site_aniso_U_11
_atom_site_aniso_U_22
_atom_site_aniso_U_33
_atom_site_aniso_U_23
_atom_site_aniso_U_13
_atom_site_aniso_U_12
F1 0.030(4) 0.047(4) 0.036(5) 0.001(4) 0.002(4) -0.006(4)
C2 0.040(9) 0.066(11) 0.014(8) 0.010(8) -0.004(7) 0.007(9)
C3 0.044(10) 0.032(8) 0.028(9) 0.010(7) -0.008(8) 0.003(7)
C4 0.044(9) 0.040(9) 0.019(8) -0.015(7) 0.002(8) 0.003(8)
C5 0.016(7) 0.048(9) 0.014(8) 0.000(7) 0.013(6) 0.001(7)
C6 0.041(9) 0.043(9) 0.020(8) 0.000(7) -0.009(7) 0.003(8)
C7 0.026(8) 0.021(8) 0.026(8) 0.001(7) -0.015(7) 0.001(7)
N8 0.020(6) 0.033(6) 0.016(6) 0.007(5) -0.010(5) 0.002(5)
C9 0.021(7) 0.053(9) 0.028(8) 0.002(7) 0.001(7) -0.007(8)
C10 0.024(7) 0.038(8) 0.021(7) 0.010(6) -0.012(6) 0.012(7)
N11 0.023(6) 0.038(6) 0.031(7) -0.003(6) 0.001(6) -0.005(6)
C12 0.040(9) 0.029(8) 0.021(8) -0.008(6) -0.007(7) -0.009(7)
C13 0.025(7) 0.048(9) 0.029(8) -0.020(7) 0.002(7) 0.004(7)
C14 0.049(10) 0.050(9) 0.024(9) -0.011(7) 0.003(9) -0.010(9)
O15 0.035(6) 0.061(6) 0.034(6) 0.000(5) 0.009(5) 0.014(6)
O16 0.033(5) 0.044(5) 0.013(5) 0.003(4) 0.006(4) 0.009(5)
C17 0.045(10) 0.053(10) 0.057(11) 0.013(9) -0.004(9) -0.003(9)
C18 0.130(17) 0.086(13) 0.070(13) -0.037(10) 0.003(12) 0.058(13)
C19 0.066(13) 0.16(2) 0.094(15) 0.053(13) 0.008(12) 0.008(14)
C20 0.045(10) 0.086(12) 0.057(11) 0.002(9) 0.001(9) -0.011(9)
C21 0.043(8) 0.032(8) 0.016(8) 0.005(6) 0.008(7) 0.007(7)
C22 0.009(7) 0.024(7) 0.040(8) 0.006(6) -0.013(6) 0.002(6)
C23 0.015(7) 0.034(8) 0.036(8) 0.001(6) -0.006(6) 0.004(7)
C24 0.038(9) 0.034(8) 0.049(10) 0.010(7) 0.002(8) -0.005(7)
C25 0.031(9) 0.041(9) 0.041(9) 0.009(7) -0.005(7) -0.011(7)
N26 0.020(6) 0.046(7) 0.023(6) 0.000(5) -0.018(5) 0.014(5)
S27 0.032(2) 0.043(2) 0.023(2) 0.0048(17) -0.0009(18) 0.0065(19)
O28 0.044(6) 0.051(5) 0.024(5) -0.004(5) -0.015(5) -0.020(5)
C29 0.052(9) 0.028(8) 0.011(8) 0.011(6) 0.012(7) 0.001(7)
C30 0.022(7) 0.044(8) 0.028(8) -0.004(6) 0.009(7) 0.001(7)
C31 0.043(8) 0.021(7) 0.029(8) -0.008(6) -0.001(7) -0.004(7)
C32 0.032(8) 0.037(8) 0.027(8) 0.007(6) -0.008(7) -0.005(7)
F33 0.041(5) 0.041(4) 0.044(5) 0.004(4) 0.000(4) -0.015(4)
C34 0.033(9) 0.028(8) 0.046(10) 0.005(7) -0.013(8) 0.005(7)
C35 0.039(9) 0.051(10) 0.027(8) -0.003(7) -0.005(8) 0.009(8)
C36 0.040(9) 0.031(8) 0.045(9) -0.001(7) 0.011(8) 0.013(8)
C37 0.037(9) 0.059(10) 0.037(9) -0.017(8) -0.008(7) 0.021(8)
C38 0.022(8) 0.025(7) 0.041(9) 0.009(7) 0.000(7) 0.007(7)
N40 0.012(6) 0.047(7) 0.017(6) -0.015(5) 0.007(5) -0.002(5)
C41 0.035(8) 0.047(8) 0.022(8) -0.002(7) -0.005(7) 0.013(8)
C42 0.032(8) 0.047(8) 0.017(8) 0.000(7) -0.010(7) 0.011(7)
N43 0.034(7) 0.034(7) 0.026(7) -0.004(5) -0.003(6) 0.014(6)
C44 0.010(7) 0.048(9) 0.073(11) -0.012(8) -0.003(8) 0.011(7)
C45 0.032(8) 0.029(7) 0.023(8) 0.003(6) -0.004(7) 0.001(7)
C46 0.033(10) 0.027(8) 0.041(10) -0.001(7) 0.006(8) -0.007(7)
O47 0.041(6) 0.033(5) 0.028(6) 0.004(5) 0.005(5) 0.002(4)
O48 0.028(5) 0.038(6) 0.033(6) -0.008(4) -0.006(4) 0.018(5)
C49 0.040(9) 0.042(9) 0.028(8) 0.000(7) -0.002(7) -0.001(7)
C50 0.040(10) 0.038(9) 0.050(10) 0.001(7) -0.011(8) 0.002(8)
C52 0.026(8) 0.061(9) 0.041(9) -0.008(7) 0.011(7) 0.016(7)
C53 0.033(8) 0.050(9) 0.038(9) 0.003(7) -0.004(7) 0.014(8)
C54 0.040(9) 0.051(9) 0.027(8) 0.014(7) -0.003(7) 0.001(8)
C55 0.033(10) 0.110(16) 0.118(17) 0.056(13) 0.003(11) -0.006(11)
C56 0.042(11) 0.26(2) 0.089(15) -0.006(16) -0.003(11) -0.052(16)
C57 0.052(12) 0.043(9) 0.113(15) -0.006(9) -0.031(10) -0.017(9)
N58 0.045(7) 0.044(7) 0.019(6) 0.007(5) -0.027(5) -0.004(6)
S59 0.075(3) 0.049(2) 0.044(2) 0.003(2) -0.026(2) 0.005(2)
O60 0.061(8) 0.113(10) 0.263(16) 0.101(10) -0.119(10) -0.042(8)
C61 0.071(12) 0.016(7) 0.038(9) 0.002(6) 0.007(9) 0.013(8)
C62 0.17(2) 0.174(19) 0.099(15) 0.082(14) 0.102(15) 0.151(17)
C63 0.092(13) 0.071(12) 0.090(14) -0.023(10) -0.053(12) -0.018(12)
C64 0.089(13) 0.048(10) 0.080(13) 0.006(9) -0.055(11) 0.017(10)

loop_
_geom_bond_atom_site_label_1
_geom_bond_atom_site_label_2
_geom_bond_distance
_geom_bond_site_symmetry_2
_geom_bond_publ_flag
F1 C2 1.395(13) . ?
C2 C7 1.392(15) . ?
C2 C3 1.415(15) . ?
C3 C4 1.394(15) . ?
C4 C5 1.382(15) . ?
C5 C6 1.410(15) . ?
C6 C7 1.383(15) . ?
C6 C21 1.495(15) . ?
C7 N8 1.431(13) . ?
N8 C9 1.458(13) . ?
N8 C13 1.466(12) . ?
C9 C10 1.562(13) . ?
C10 N11 1.490(12) . ?
N11 C14 1.384(14) . ?
N11 C12 1.451(13) . ?
C12 C13 1.564(12) . ?
C14 O15 1.220(14) . ?
C14 O16 1.350(14) . ?
O16 C17 1.462(14) . ?
C17 C18 1.511(16) . ?
C17 C20 1.513(15) . ?
C17 C19 1.523(18) . ?
C21 N26 1.485(12) . ?
C21 C22 1.517(13) . ?
C22 C23 1.501(13) . ?
C23 C25 1.535(13) . ?
C23 C24 1.562(13) . ?
N26 S27 1.709(8) . ?
S27 O28 1.532(7) . ?
S27 C29 1.871(11) . ?
C29 C30 1.516(14) . ?
C29 C31 1.535(14) . ?
C29 C32 1.553(14) . ?
F33 C34 1.396(13) . ?
C34 C35 1.380(14) . ?
C34 C39 1.382(14) . ?
C35 C36 1.344(14) . ?
C36 C37 1.457(15) . ?
C37 C38 1.368(14) . ?
C38 C39 1.413(15) . ?
C38 C53 1.571(15) . ?
C39 N40 1.454(13) . ?
N40 C41 1.475(13) . ?
N40 C45 1.488(12) . ?
C41 C42 1.532(13) . ?
C42 N43 1.427(12) . ?
N43 C46 1.384(13) . ?
N43 C44 1.532(13) . ?
C44 C45 1.499(13) . ?
C46 O47 1.187(13) . ?
C46 O48 1.358(13) . ?
O48 C49 1.495(13) . ?
C49 C50 1.478(15) . ?
C49 C51 1.510(14) . ?
C49 C52 1.552(14) . ?
C53 N58 1.475(13) . ?
C53 C54 1.559(15) . ?
C54 C55 1.570(16) . ?
C55 C57 1.519(17) . ?
C55 C56 1.593(19) . ?
N58 S59 1.689(8) . ?
S59 O60 1.558(10) . ?
S59 C61 1.837(11) . ?
C61 C62 1.492(16) . ?
C61 C63 1.542(17) . ?
C61 C64 1.562(16) . ?
